data_2240753
loop_
_publ_author_name
'Bano, Huma'
'Yousuf, Sammer'

_publ_section_title
;
 Crystal structure of <i>p</i>-toluenesulfonylmethyl isocyanide
;
_journal_coeditor_code RZ5158
_journal_issue 6
_journal_name_full 'Acta Crystallographica Section E'
_journal_page_first o412
_journal_paper_doi 10.1107/S2056989015008816
_journal_volume 71
_journal_year 2015
_chemical_formula_iupac 'C9 H9 N O2 S'
_chemical_formula_moiety 'C9 H9 N O2 S'
_chemical_formula_sum 'C9 H9 N O2 S'
_chemical_formula_weight 195.23
_chemical_name_systematic
;
<i>p</i>-Toluenesulfonylmethyl isocyanide
;
_space_group_IT_number 62
_symmetry_cell_setting orthorhombic
_symmetry_space_group_name_Hall '-P 2ac 2n'
_symmetry_space_group_name_H-M 'P n m a'
_atom_sites_solution_hydrogens geom
_atom_sites_solution_primary direct
_atom_sites_solution_secondary difmap
_audit_creation_method SHELXL-97
_cell_angle_alpha 90.00
_cell_angle_beta 90.00
_cell_angle_gamma 90.00
_cell_formula_units_Z 4
_cell_length_a 22.342(5)
_cell_length_b 8.881(2)
_cell_length_c 4.8462(12)
_cell_measurement_reflns_used 830
_cell_measurement_temperature 273(2)
_cell_measurement_theta_max 22.26
_cell_measurement_theta_min 2.93
_cell_volume 961.6(4)
_computing_cell_refinement
;
SAINT (Bruker, 2000)
;
_computing_data_collection
;
SMART (Bruker, 2000)
;
_computing_data_reduction
;
SAINT (Bruker, 2000)
;
_computing_molecular_graphics
;
SHELXTL (Sheldrick, 2008)
;
_computing_publication_material
;
SHELXTL (Sheldrick, 2008), PARST (Nardelli, 1995) and PLATON
(Spek, 2009)
;
_computing_structure_refinement
;
SHELXL97 (Sheldrick, 2008)
;
_computing_structure_solution
;
SHELXS97 (Sheldrick, 2008)
;
_diffrn_ambient_temperature 273(2)
_diffrn_measured_fraction_theta_full 1.000
_diffrn_measured_fraction_theta_max 1.000
_diffrn_measurement_device_type
;
Bruker SMART APEX CCD area-detector
;
_diffrn_measurement_method '\w scan'
_diffrn_radiation_monochromator graphite
_diffrn_radiation_source 'fine-focus sealed tube'
_diffrn_radiation_type MoK\a
_diffrn_radiation_wavelength 0.71073
_diffrn_reflns_av_R_equivalents 0.0441
_diffrn_reflns_av_sigmaI/netI 0.0317
_diffrn_reflns_limit_h_max 25
_diffrn_reflns_limit_h_min -27
_diffrn_reflns_limit_k_max 10
_diffrn_reflns_limit_k_min -10
_diffrn_reflns_limit_l_max 5
_diffrn_reflns_limit_l_min -5
_diffrn_reflns_number 5160
_diffrn_reflns_theta_full 25.49
_diffrn_reflns_theta_max 25.49
_diffrn_reflns_theta_min 1.82
_exptl_absorpt_coefficient_mu 0.302
_exptl_absorpt_correction_T_max 0.961
_exptl_absorpt_correction_T_min 0.864
_exptl_absorpt_correction_type multi-scan
_exptl_absorpt_process_details
;
(SADABS; Bruker, 2000)
;
_exptl_crystal_colour colourless
_exptl_crystal_density_diffrn 1.349
_exptl_crystal_density_method 'not measured'
_exptl_crystal_description plate
_exptl_crystal_F_000 408
_exptl_crystal_size_max 0.49
_exptl_crystal_size_mid 0.32
_exptl_crystal_size_min 0.15
_refine_diff_density_max 0.387
_refine_diff_density_min -0.188
_refine_ls_extinction_method none
_refine_ls_goodness_of_fit_ref 1.113
_refine_ls_hydrogen_treatment mixed
_refine_ls_matrix_type full
_refine_ls_number_parameters 77
_refine_ls_number_reflns 955
_refine_ls_number_restraints 1
_refine_ls_restrained_S_all 1.113
_refine_ls_R_factor_all 0.0642
_refine_ls_R_factor_gt 0.0471
_refine_ls_shift/su_max 0.000
_refine_ls_shift/su_mean 0.000
_refine_ls_structure_factor_coef Fsqd
_refine_ls_weighting_details 'calc w=1/[\s^2^(Fo^2^)+(0.0557P)^2^+0.1844P] where P=(Fo^2^+2Fc^2^)/3'
_refine_ls_weighting_scheme calc
_refine_ls_wR_factor_gt 0.1092
_refine_ls_wR_factor_ref 0.1188
_reflns_number_gt 733
_reflns_number_total 955
_reflns_threshold_expression I>2\s(I)
_cod_data_source_file rz5158sup1.cif
_cod_data_source_block I
_cod_original_sg_symbol_H-M 'P n m a '
_cod_database_code 2240753
_cod_database_fobs_code 2240753

loop_
_symmetry_equiv_pos_as_xyz
'x, y, z'
'-x+1/2, -y, z+1/2'
'-x, y+1/2, -z'
'x+1/2, -y+1/2, -z+1/2'
'-x, -y, -z'
'x-1/2, y, -z-1/2'
'x, -y-1/2, z'
'-x-1/2, y-1/2, z-1/2'

loop_
_atom_site_type_symbol
_atom_site_label
_atom_site_fract_x
_atom_site_fract_y
_atom_site_fract_z
_atom_site_U_iso_or_equiv
_atom_site_adp_type
_atom_site_calc_flag
_atom_site_refinement_flags
_atom_site_occupancy
_atom_site_symmetry_multiplicity
S S1 0.28836(4) 0.2500 0.85946(16) 0.0354(3) Uani d S 1 2
O O1 0.28301(8) 0.11111(18) 1.0084(3) 0.0462(5) Uani d . 1 1
N N1 0.17475(16) 0.2500 0.7198(6) 0.0483(8) Uani d S 1 2
C C1 0.35416(16) 0.2500 0.6642(7) 0.0379(9) Uani d S 1 2
C C2 0.37872(13) 0.1154(3) 0.5815(6) 0.0488(7) Uani d . 1 1
H H2A 0.3624 0.0246 0.6398 0.059 Uiso calc R 1 1
C C3 0.42793(13) 0.1177(3) 0.4109(6) 0.0557(8) Uani d . 1 1
H H3A 0.4446 0.0268 0.3543 0.067 Uiso calc R 1 1
C C4 0.45334(18) 0.2500 0.3212(7) 0.0477(10) Uani d S 1 2
C C5 0.5064(2) 0.2500 0.1335(11) 0.0714(16) Uani d SD 1 2
H H5B 0.505(2) 0.320(5) 0.013(11) 0.14(2) Uiso d . 1 1
C C6 0.23235(16) 0.2500 0.5941(7) 0.0383(9) Uani d S 1 2
H H6A 0.2369 0.3385 0.4788 0.046 Uiso calc PR 0.50 1
H H6B 0.2369 0.1615 0.4788 0.046 Uiso calc PR 0.50 1
C C7 0.1292(2) 0.2500 0.8320(11) 0.0707(14) Uani d S 1 2
H H5A 0.549(2) 0.2500 0.242(17) 0.21(4) Uiso d SD 1 2

loop_
_atom_site_aniso_label
_atom_site_aniso_U_11
_atom_site_aniso_U_22
_atom_site_aniso_U_33
_atom_site_aniso_U_12
_atom_site_aniso_U_13
_atom_site_aniso_U_23
S1 0.0508(6) 0.0300(5) 0.0255(4) 0.000 0.0031(4) 0.000
O1 0.0676(13) 0.0360(10) 0.0349(10) 0.0001(9) 0.0045(9) 0.0096(7)
N1 0.051(2) 0.0469(19) 0.0467(18) 0.000 0.0048(17) 0.000
C1 0.044(2) 0.0368(19) 0.0330(18) 0.000 -0.0023(16) 0.000
C2 0.0551(18) 0.0383(15) 0.0531(15) -0.0007(13) 0.0084(14) -0.0045(12)
C3 0.0549(19) 0.0551(18) 0.0572(18) 0.0105(15) 0.0053(15) -0.0108(15)
C4 0.040(2) 0.065(3) 0.039(2) 0.000 -0.0021(17) 0.000
C5 0.055(3) 0.104(5) 0.056(3) 0.000 0.012(3) 0.000
C6 0.051(2) 0.0355(18) 0.0288(17) 0.000 0.0018(16) 0.000
C7 0.066(3) 0.059(3) 0.087(4) 0.000 0.008(3) 0.000

loop_
_atom_type_symbol
_atom_type_description
_atom_type_scat_dispersion_real
_atom_type_scat_dispersion_imag
_atom_type_scat_source
C C 0.0033 0.0016 'International Tables Vol C Tables 4.2.6.8 and 6.1.1.4'
H H 0.0000 0.0000 'International Tables Vol C Tables 4.2.6.8 and 6.1.1.4'
N N 0.0061 0.0033 'International Tables Vol C Tables 4.2.6.8 and 6.1.1.4'
O O 0.0106 0.0060 'International Tables Vol C Tables 4.2.6.8 and 6.1.1.4'
S S 0.1246 0.1234 'International Tables Vol C Tables 4.2.6.8 and 6.1.1.4'

loop_
_geom_angle_atom_site_label_1
_geom_angle_atom_site_label_2
_geom_angle_atom_site_label_3
_geom_angle_site_symmetry_1
_geom_angle_site_symmetry_3
_geom_angle
O1 S1 O1 7_565 . 118.66(14)
O1 S1 C1 7_565 . 110.03(9)
O1 S1 C1 . . 110.03(9)
O1 S1 C6 7_565 . 107.61(10)
O1 S1 C6 . . 107.61(10)
C1 S1 C6 . . 101.45(16)
C7 N1 C6 . . 177.2(4)
C2 C1 C2 7_565 . 120.8(3)
C2 C1 S1 7_565 . 119.56(18)
C2 C1 S1 . . 119.56(18)
C1 C2 C3 . . 118.8(3)
C1 C2 H2A . . 120.6
C3 C2 H2A . . 120.6
C4 C3 C2 . . 122.2(3)
C4 C3 H3A . . 118.9
C2 C3 H3A . . 118.9
C3 C4 C3 . 7_565 117.3(4)
C3 C4 C5 . . 121.33(18)
C3 C4 C5 7_565 . 121.33(18)
C4 C5 H5B . . 113(3)
C4 C5 H5A . . 114(5)
H5B C5 H5A . . 111(4)
N1 C6 S1 . . 108.9(2)
N1 C6 H6A . . 109.9
S1 C6 H6A . . 109.9
N1 C6 H6B . . 109.9
S1 C6 H6B . . 109.9
H6A C6 H6B . . 108.3

loop_
_geom_bond_atom_site_label_1
_geom_bond_atom_site_label_2
_geom_bond_site_symmetry_2
_geom_bond_distance
S1 O1 7_565 1.4340(16)
S1 O1 . 1.4341(16)
S1 C1 . 1.748(4)
S1 C6 . 1.794(4)
N1 C7 . 1.154(5)
N1 C6 . 1.424(5)
C1 C2 7_565 1.375(3)
C1 C2 . 1.375(3)
C2 C3 . 1.376(4)
C2 H2A . 0.9300
C3 C4 . 1.375(4)
C3 H3A . 0.9300
C4 C3 7_565 1.375(4)
C4 C5 . 1.494(6)
C5 H5B . 0.85(5)
C5 H5A . 1.095(10)
C6 H6A . 0.9700
C6 H6B . 0.9700

loop_
_geom_hbond_atom_site_label_D
_geom_hbond_atom_site_label_H
_geom_hbond_atom_site_label_A
_geom_hbond_site_symmetry_A
_geom_hbond_distance_DH
_geom_hbond_distance_HA
_geom_hbond_distance_DA
_geom_hbond_angle_DHA
C6 H6A O1 8_665 0.97 2.47 3.2519(18) 138.0
C6 H6A O1 7_564 0.97 2.54 3.296(4) 134.6
C6 H6B O1 1_554 0.97 2.54 3.296(4) 134.6
C6 H6B O1 2_554 0.97 2.47 3.2519(18) 138.0

loop_
_geom_torsion_atom_site_label_1
_geom_torsion_atom_site_label_2
_geom_torsion_atom_site_label_3
_geom_torsion_atom_site_label_4
_geom_torsion_site_symmetry_1
_geom_torsion_site_symmetry_4
_geom_torsion
O1 S1 C1 C2 7_565 7_565 -25.6(3)
O1 S1 C1 C2 . 7_565 -158.2(2)
C6 S1 C1 C2 . 7_565 88.1(3)
O1 S1 C1 C2 7_565 . 158.2(2)
O1 S1 C1 C2 . . 25.6(3)
C6 S1 C1 C2 . . -88.1(3)
C2 C1 C2 C3 7_565 . -0.9(6)
S1 C1 C2 C3 . . 175.2(2)
C1 C2 C3 C4 . . 0.2(5)
C2 C3 C4 C3 . 7_565 0.6(6)
C2 C3 C4 C5 . . -179.3(4)
O1 S1 C6 N1 7_565 . -64.47(9)
O1 S1 C6 N1 . . 64.47(9)
C1 S1 C6 N1 . . 180.0
